data_1531054
loop_
_publ_author_name
'Achary, S.N.'
'Patwe, S.J.'
'Tyagi, A.K.'

_publ_section_title
;
 Synthesis, characterization of Ba1-x Eux F2+x (0.00 <= x <=1.00) and
 Rietveld refinement of some representative compositions in this system
;
_journal_name_full 'Materials Research Bulletin'
_journal_page_first 2227
_journal_page_last 2241
_journal_volume 37
_journal_year 2002
_chemical_formula_sum 'Ba0.15 Eu0.85 F2.85'
_space_group_IT_number 194
_symmetry_space_group_name_Hall '-P 6c 2c'
_symmetry_space_group_name_H-M 'P 63/m m c'
_cell_angle_alpha 90
_cell_angle_beta 90
_cell_angle_gamma 120
_cell_formula_units_Z 2
_cell_length_a 4.0636
_cell_length_b 4.0636
_cell_length_c 7.1819
_cell_volume 102.705
_citation_journal_id_ASTM MRBUAC
_cod_data_source_file Achary_MRBUAC_2002_782.cif
_cod_data_source_block Ba0.15Eu0.85F2.85
_cod_original_cell_volume 102.7051
_cod_database_code 1531054

loop_
_symmetry_equiv_pos_as_xyz
x,y,z
x-y,x,z+1/2
-y,x-y,z
-x,-y,z+1/2
-x+y,-x,z
y,-x+y,z+1/2
-y,-x,-z+1/2
x-y,-y,-z
x,x-y,-z+1/2
y,x,-z
-x+y,y,-z+1/2
-x,-x+y,-z
-x,-y,-z
-x+y,-x,-z-1/2
y,-x+y,-z
x,y,-z-1/2
x-y,x,-z
-y,x-y,-z-1/2
y,x,z-1/2
-x+y,y,z
-x,-x+y,z-1/2
-y,-x,z
x-y,-y,z-1/2
x,x-y,z

loop_
_atom_site_label
_atom_site_type_symbol
_atom_site_fract_x
_atom_site_fract_y
_atom_site_fract_z
_atom_site_occupancy
_atom_site_U_iso_or_equiv
Eu1 Eu+3 0.3333 0.6667 0.25 0.85 0.0
Ba1 Ba+2 0.3333 0.6667 0.25 0.15 0.0
F2 F-1 0 0 0.25 0.94 0.0
F1 F-1 0.3333 0.6667 0.574 0.955 0.0
